data_7223991
loop_
_publ_author_name
'Bhowmick, Sourav'
'Chakraborty, Sourav'
'Marri, Subba R.'
'Behera, J. N.'
'Das, Neeladri'

_publ_section_title
;
 Pyrazine-based donor tectons: synthesis, self-assembly and
 characterization
;
_journal_issue 11
_journal_name_full 'RSC Adv.'
_journal_page_first 8992
_journal_paper_doi 10.1039/C5RA21484J
_journal_volume 6
_journal_year 2016
_chemical_formula_sum 'C18 H10 N4'
_chemical_formula_weight 282.30
_chemical_name_common 2,6-bis(pyridine-4-ylethynyl)pyrazine
_chemical_name_systematic
;
 ?
;
_space_group_IT_number 15
_symmetry_cell_setting monoclinic
_symmetry_space_group_name_Hall '-C 2yc'
_symmetry_space_group_name_H-M 'C 1 2/c 1'
_atom_sites_solution_hydrogens geom
_atom_sites_solution_primary direct
_atom_sites_solution_secondary difmap
_audit_creation_method SHELXL-97
_audit_update_record
;
2015-06-27 deposited with the CCDC.
2016-01-11 downloaded from the CCDC.
;
_cell_angle_alpha 90.00
_cell_angle_beta 113.464(4)
_cell_angle_gamma 90.00
_cell_formula_units_Z 8
_cell_length_a 22.8914(8)
_cell_length_b 5.7531(2)
_cell_length_c 23.2380(7)
_cell_measurement_reflns_used 4277
_cell_measurement_temperature 296(2)
_cell_measurement_theta_max 30.5
_cell_measurement_theta_min 3.2
_cell_volume 2807.30(18)
_computing_cell_refinement 'SMART, SAINT'
_computing_data_collection SMART
_computing_data_reduction SAINT
_computing_molecular_graphics 'Diamond (Brandenburg, 1999)'
_computing_publication_material 'SHELXTLCIF-97 (Sheldrick, 2008)'
_computing_structure_refinement 'SHELXL-97 (Sheldrick, 1997)'
_computing_structure_solution 'SHELXS-97 (Sheldrick, 2008)'
_diffrn_ambient_temperature 296(2)
_diffrn_measured_fraction_theta_full 0.996
_diffrn_measured_fraction_theta_max 0.996
_diffrn_measurement_device_type 'Bruker SMART APEX CCD diffractometer'
_diffrn_measurement_method '\f and \w scan'
_diffrn_radiation_monochromator graphite
_diffrn_radiation_source 'fine-focus sealed tube'
_diffrn_radiation_type MoK\a
_diffrn_radiation_wavelength 0.71073
_diffrn_reflns_av_R_equivalents 0.0386
_diffrn_reflns_av_sigmaI/netI 0.0275
_diffrn_reflns_limit_h_max 31
_diffrn_reflns_limit_h_min -32
_diffrn_reflns_limit_k_max 8
_diffrn_reflns_limit_k_min -5
_diffrn_reflns_limit_l_max 33
_diffrn_reflns_limit_l_min -33
_diffrn_reflns_number 29111
_diffrn_reflns_theta_full 30.54
_diffrn_reflns_theta_max 30.54
_diffrn_reflns_theta_min 3.22
_exptl_absorpt_coefficient_mu 0.083
_exptl_absorpt_correction_T_max 0.7461
_exptl_absorpt_correction_T_min 0.6861
_exptl_absorpt_correction_type multi-scan
_exptl_absorpt_process_details 'SADABS Bruker, 2007)'
_exptl_crystal_colour colorless
_exptl_crystal_density_diffrn 1.336
_exptl_crystal_density_method 'not measured'
_exptl_crystal_description needle
_exptl_crystal_F_000 1168
_exptl_crystal_size_max .2
_exptl_crystal_size_mid .17
_exptl_crystal_size_min 0.15
_refine_diff_density_max 0.228
_refine_diff_density_min -0.166
_refine_diff_density_rms 0.041
_refine_ls_extinction_coef 0.0060(6)
_refine_ls_extinction_expression Fc^*^=kFc[1+0.001xFc^2^\l^3^/sin(2\q)]^-1/4^
_refine_ls_extinction_method SHELXL
_refine_ls_goodness_of_fit_ref 1.053
_refine_ls_hydrogen_treatment constr
_refine_ls_matrix_type full
_refine_ls_number_parameters 200
_refine_ls_number_reflns 4277
_refine_ls_number_restraints 0
_refine_ls_restrained_S_all 1.053
_refine_ls_R_factor_all 0.0626
_refine_ls_R_factor_gt 0.0431
_refine_ls_shift/su_max 0.000
_refine_ls_shift/su_mean 0.000
_refine_ls_structure_factor_coef Fsqd
_refine_ls_weighting_details 'calc w=1/[\s^2^(Fo^2^)+(0.0537P)^2^+0.7383P] where P=(Fo^2^+2Fc^2^)/3'
_refine_ls_weighting_scheme calc
_refine_ls_wR_factor_gt 0.1097
_refine_ls_wR_factor_ref 0.1214
_reflns_number_gt 3110
_reflns_number_total 4277
_reflns_threshold_expression >2sigma(I)
_cod_data_source_file c5ra21484j2.cif
_cod_data_source_block Compound1
_cod_depositor_comments
;
The following automatic conversions were performed:

'_symmetry_cell_setting' value 'Monoclinic' changed to 'monoclinic'
according to
/usr/data/users/saulius/crontab/automatic-downloads/rss-feeds/RSC/lib/dictionaries/cif_core.dic
dictionary named 'cif_core.dic' version 2.4.2 from 2011-04-26.

'_exptl_absorpt_correction_type' value 'Multi-Scan' changed to
'multi-scan' according to
/usr/data/users/saulius/crontab/automatic-downloads/rss-feeds/RSC/lib/dictionaries/cif_core.dic
dictionary named 'cif_core.dic' version 2.4.2 from 2011-04-26.

Automatic conversion script
Id: cif_fix_values 4268 2015-11-12 08:31:59Z antanas 
;
_cod_original_cell_volume 2807.30(16)
_cod_original_sg_symbol_H-M C2/c
_cod_database_code 7223991

loop_
_symmetry_equiv_pos_as_xyz
'x, y, z'
'-x, y, -z+1/2'
'x+1/2, y+1/2, z'
'-x+1/2, y+1/2, -z+1/2'
'-x, -y, -z'
'x, -y, z-1/2'
'-x+1/2, -y+1/2, -z'
'x+1/2, -y+1/2, z-1/2'

loop_
_atom_site_label
_atom_site_type_symbol
_atom_site_fract_x
_atom_site_fract_y
_atom_site_fract_z
_atom_site_U_iso_or_equiv
_atom_site_adp_type
_atom_site_occupancy
_atom_site_symmetry_multiplicity
_atom_site_calc_flag
_atom_site_refinement_flags
C1 C 0.74338(6) 0.2232(2) 0.41161(6) 0.0525(3) Uani 1 1 d .
H1 H 0.7737 0.3391 0.4289 0.063 Uiso 1 1 calc R
C5 C 0.70314(6) -0.1270(2) 0.42002(6) 0.0524(3) Uani 1 1 d .
H5 H 0.7046 -0.2604 0.4432 0.063 Uiso 1 1 calc R
C4 C 0.65514(5) -0.1083(2) 0.36108(5) 0.0479(3) Uani 1 1 d .
H4 H 0.6254 -0.2269 0.3451 0.058 Uiso 1 1 calc R
C2 C 0.69725(5) 0.2596(2) 0.35228(5) 0.0447(3) Uani 1 1 d .
H2 H 0.6968 0.3955 0.3304 0.054 Uiso 1 1 calc R
C3 C 0.65169(5) 0.08904(19) 0.32596(5) 0.0371(2) Uani 1 1 d .
C6 C 0.60101(5) 0.1212(2) 0.26532(5) 0.0408(2) Uani 1 1 d .
C7 C 0.55818(5) 0.1510(2) 0.21572(5) 0.0421(3) Uani 1 1 d .
C8 C 0.50532(5) 0.20307(19) 0.15797(5) 0.0369(2) Uani 1 1 d .
C9 C 0.47287(5) 0.4123(2) 0.15181(5) 0.0449(3) Uani 1 1 d .
H9 H 0.4872 0.5179 0.1848 0.054 Uiso 1 1 calc R
C10 C 0.40510(5) 0.3120(2) 0.05456(5) 0.0447(3) Uani 1 1 d .
H10 H 0.3695 0.3424 0.0180 0.054 Uiso 1 1 calc R
C11 C 0.43843(5) 0.10554(19) 0.05899(5) 0.0384(2) Uani 1 1 d .
C12 C 0.41930(5) -0.0523(2) 0.00690(5) 0.0449(3) Uani 1 1 d .
C13 C 0.40093(5) -0.1733(2) -0.03837(5) 0.0447(3) Uani 1 1 d .
C14 C 0.37734(5) -0.32019(19) -0.09278(5) 0.0379(2) Uani 1 1 d .
C15 C 0.40771(5) -0.5252(2) -0.09610(6) 0.0449(3) Uani 1 1 d .
H15 H 0.4447 -0.5716 -0.0628 0.054 Uiso 1 1 calc R
C16 C 0.38222(6) -0.6586(2) -0.14945(6) 0.0526(3) Uani 1 1 d .
H16 H 0.4034 -0.7949 -0.1511 0.063 Uiso 1 1 calc R
C17 C 0.30047(6) -0.4087(2) -0.19507(5) 0.0505(3) Uani 1 1 d .
H17 H 0.2632 -0.3682 -0.2288 0.061 Uiso 1 1 calc R
C18 C 0.32256(5) -0.2618(2) -0.14435(5) 0.0445(3) Uani 1 1 d .
H18 H 0.3010 -0.1245 -0.1446 0.053 Uiso 1 1 calc R
N2 N 0.32936(5) -0.60590(19) -0.19882(5) 0.0554(3) Uani 1 1 d .
N1 N 0.74757(5) 0.0339(2) 0.44583(5) 0.0525(3) Uani 1 1 d .
N3 N 0.42232(5) 0.46663(18) 0.10061(5) 0.0489(3) Uani 1 1 d .
N4 N 0.48872(4) 0.04769(16) 0.11145(4) 0.0393(2) Uani 1 1 d .

loop_
_atom_site_aniso_label
_atom_site_aniso_U_11
_atom_site_aniso_U_22
_atom_site_aniso_U_33
_atom_site_aniso_U_23
_atom_site_aniso_U_13
_atom_site_aniso_U_12
C1 0.0451(6) 0.0549(7) 0.0420(6) -0.0049(5) 0.0010(5) -0.0079(5)
C5 0.0564(7) 0.0522(7) 0.0401(6) 0.0108(5) 0.0104(5) 0.0025(6)
C4 0.0442(6) 0.0476(6) 0.0432(6) 0.0018(5) 0.0081(5) -0.0076(5)
C2 0.0428(6) 0.0458(6) 0.0375(6) 0.0028(5) 0.0075(5) -0.0038(5)
C3 0.0318(5) 0.0454(6) 0.0292(5) -0.0021(4) 0.0070(4) 0.0025(4)
C6 0.0352(5) 0.0484(6) 0.0340(5) -0.0023(4) 0.0087(4) 0.0005(4)
C7 0.0363(5) 0.0522(6) 0.0336(5) -0.0026(5) 0.0093(4) 0.0011(5)
C8 0.0327(5) 0.0469(6) 0.0283(5) -0.0001(4) 0.0091(4) 0.0000(4)
C9 0.0467(6) 0.0496(6) 0.0336(5) -0.0062(5) 0.0111(5) 0.0036(5)
C10 0.0419(6) 0.0524(6) 0.0307(5) 0.0014(5) 0.0050(4) 0.0066(5)
C11 0.0377(5) 0.0450(6) 0.0282(5) -0.0006(4) 0.0085(4) -0.0005(4)
C12 0.0456(6) 0.0494(6) 0.0323(5) -0.0007(5) 0.0076(5) 0.0013(5)
C13 0.0471(6) 0.0470(6) 0.0351(5) -0.0019(5) 0.0111(5) -0.0004(5)
C14 0.0403(5) 0.0402(5) 0.0312(5) -0.0017(4) 0.0121(4) -0.0032(4)
C15 0.0399(5) 0.0459(6) 0.0425(6) 0.0011(5) 0.0097(5) 0.0045(5)
C16 0.0526(7) 0.0439(6) 0.0584(8) -0.0100(6) 0.0189(6) 0.0040(5)
C17 0.0451(6) 0.0583(7) 0.0363(6) -0.0024(5) 0.0038(5) 0.0015(5)
C18 0.0452(6) 0.0433(6) 0.0401(6) 0.0000(5) 0.0117(5) 0.0072(5)
N2 0.0543(6) 0.0558(6) 0.0483(6) -0.0158(5) 0.0122(5) -0.0039(5)
N1 0.0499(6) 0.0595(6) 0.0346(5) 0.0022(4) 0.0026(4) 0.0041(5)
N3 0.0505(6) 0.0501(6) 0.0394(5) -0.0009(4) 0.0107(4) 0.0120(4)
N4 0.0358(4) 0.0453(5) 0.0310(4) -0.0015(4) 0.0071(3) 0.0027(4)

loop_
_atom_type_symbol
_atom_type_description
_atom_type_scat_dispersion_real
_atom_type_scat_dispersion_imag
_atom_type_scat_source
C C 0.0033 0.0016 'International Tables Vol C Tables 4.2.6.8 and 6.1.1.4'
H H 0.0000 0.0000 'International Tables Vol C Tables 4.2.6.8 and 6.1.1.4'
N N 0.0061 0.0033 'International Tables Vol C Tables 4.2.6.8 and 6.1.1.4'

loop_
_geom_angle_atom_site_label_1
_geom_angle_atom_site_label_2
_geom_angle_atom_site_label_3
_geom_angle
N1 C1 C2 124.54(11)
N1 C5 C4 123.96(11)
C5 C4 C3 119.14(11)
C1 C2 C3 118.46(11)
C4 C3 C2 117.73(10)
C4 C3 C6 121.26(10)
C2 C3 C6 120.95(10)
C7 C6 C3 178.37(12)
C6 C7 C8 175.49(12)
N4 C8 C9 121.83(9)
N4 C8 C7 118.61(10)
C9 C8 C7 119.56(10)
N3 C9 C8 122.40(10)
N3 C10 C11 122.31(10)
N4 C11 C10 121.63(9)
N4 C11 C12 118.17(10)
C10 C11 C12 120.19(9)
C13 C12 C11 176.08(13)
C12 C13 C14 178.61(13)
C15 C14 C18 117.30(10)
C15 C14 C13 121.91(10)
C18 C14 C13 120.79(10)
C16 C15 C14 118.88(11)
N2 C16 C15 124.35(11)
N2 C17 C18 123.86(11)
C17 C18 C14 119.32(11)
C16 N2 C17 116.27(10)
C5 N1 C1 116.16(10)
C9 N3 C10 116.07(10)
C8 N4 C11 115.68(9)

loop_
_geom_bond_atom_site_label_1
_geom_bond_atom_site_label_2
_geom_bond_distance
C1 N1 1.3290(17)
C1 C2 1.3785(15)
C5 N1 1.3287(16)
C5 C4 1.3772(16)
C4 C3 1.3819(16)
C2 C3 1.3843(15)
C3 C6 1.4365(14)
C6 C7 1.1913(14)
C7 C8 1.4361(14)
C8 N4 1.3360(13)
C8 C9 1.3917(16)
C9 N3 1.3250(14)
C10 N3 1.3252(14)
C10 C11 1.3933(15)
C11 N4 1.3433(13)
C11 C12 1.4349(15)
C12 C13 1.1900(15)
C13 C14 1.4355(15)
C14 C15 1.3865(16)
C14 C18 1.3874(15)
C15 C16 1.3751(17)
C16 N2 1.3293(16)
C17 N2 1.3335(16)
C17 C18 1.3727(16)
